data_7014057
loop_
_publ_author_name
'Deacon, Glen B.'
'Forsyth, Craig M.'
'Gitlits, Alex'
'Skelton, Brian W.'
'White, Allan H.'

_publ_section_title
;
 Reactions of lanthanoid metals with 3,5-diphenylpyrazole at elevated
 temperatures: synthesis and structures of both homoleptic,
 [Ln3(Ph2pz)9] (Ln = La, Nd), [Ln2(Ph2pz)6] (Ln = Er, Lu), and
 heteroleptic, [Ln(Ph2pz)3(Ph2pzH)2] (Ln = La, Nd, Gd, Tb, Er or Yb),
 pyrazolate complexes.
;
_journal_issue 8
_journal_name_full 'Dalton transactions (Cambridge, England : 2003)'
_journal_page_first 1239
_journal_page_last 1247
_journal_paper_doi 10.1039/b400541d
_journal_year 2004
_chemical_formula_sum 'C75 H57 N10 Yb'
_chemical_formula_weight 1271.39
_space_group_IT_number 15
_symmetry_cell_setting monoclinic
_symmetry_space_group_name_Hall '-C 2yc'
_symmetry_space_group_name_H-M 'C 1 2/c 1'
_cell_angle_alpha 90.00000
_cell_angle_beta 103.668(2)
_cell_angle_gamma 90.00000
_cell_formula_units_Z 4
_cell_length_a 20.274(2)
_cell_length_b 14.0780(10)
_cell_length_c 21.947(2)
_cell_measurement_reflns_used 6073
_cell_measurement_temperature 293
_cell_measurement_theta_max 22.4
_cell_measurement_theta_min 2.4
_cell_volume 6086.7(9)
_computing_cell_refinement 'Siemens SAINT (Siemens, 1995)'
_computing_data_collection 'Siemens SMART (Siemens, 1995)'
_computing_data_reduction 'xtal ADDREF'
_computing_molecular_graphics xtal
_computing_publication_material 'xtal BONDLA CIFIO'
_computing_structure_refinement xtal
_computing_structure_solution xtal
_diffrn_ambient_temperature 293
_diffrn_measurement_device_type
;
Bruker SMART CCD diffractometer
;
_diffrn_measurement_method '\w scans'
_diffrn_radiation_detector 'CCD area detector'
_diffrn_radiation_monochromator graphite
_diffrn_radiation_source 'sealed tube'
_diffrn_radiation_type 'Mo K\a'
_diffrn_radiation_wavelength .71073
_diffrn_reflns_av_R_equivalents .030
_diffrn_reflns_av_sigmaI/netI .045
_diffrn_reflns_limit_h_max 26
_diffrn_reflns_limit_h_min -27
_diffrn_reflns_limit_k_max 19
_diffrn_reflns_limit_k_min 0
_diffrn_reflns_limit_l_max 29
_diffrn_reflns_limit_l_min 0
_diffrn_reflns_number 33415
_diffrn_reflns_theta_max 29.13
_diffrn_reflns_theta_min 1.78
_diffrn_standards_decay_% 0
_exptl_absorpt_coefficient_mu 1.59
_exptl_absorpt_correction_T_max .83
_exptl_absorpt_correction_T_min .56
_exptl_absorpt_correction_type multi-scan
_exptl_absorpt_process_details
;
SADABS; Sheldrick, 1996
;
_exptl_crystal_density_diffrn 1.387
_exptl_crystal_description rod
_exptl_crystal_F_000 2588
_exptl_crystal_size_max .54
_exptl_crystal_size_mid .22
_exptl_crystal_size_min .10
_refine_diff_density_max .79
_refine_diff_density_min -.78
_refine_ls_goodness_of_fit_all .95
_refine_ls_goodness_of_fit_ref .99
_refine_ls_hydrogen_treatment refall
_refine_ls_matrix_type full
_refine_ls_number_constraints 0
_refine_ls_number_parameters 503
_refine_ls_number_reflns 6518
_refine_ls_number_restraints 0
_refine_ls_R_factor_all .037
_refine_ls_R_factor_gt .027
_refine_ls_shift/su_max .092
_refine_ls_shift/su_mean .002
_refine_ls_structure_factor_coef F
_refine_ls_weighting_scheme calc
_refine_ls_wR_factor_all .031
_refine_ls_wR_factor_ref .0298
_reflns_d_resolution_high .73
_reflns_d_resolution_low 11.454
_reflns_limit_h_max 27
_reflns_limit_h_min 0
_reflns_limit_k_max 19
_reflns_limit_k_min 0
_reflns_limit_l_max 28
_reflns_limit_l_min -29
_reflns_number_gt 6518
_reflns_number_total 7737
_reflns_threshold_expression 'F    > 4.00 sig(F   )'
_cod_data_source_file b400541d.txt
_cod_data_source_block 8999b1
_cod_original_sg_symbol_Hall -c_2yc
_cod_original_sg_symbol_H-M C_1_2/c_1
_cod_original_formula_sum 'C75 H57 N10 Yb1'
_cod_database_code 7014057

loop_
_symmetry_equiv_pos_as_xyz
+x,+y,+z
-x,+y,1/2-z
-x,-y,-z
+x,-y,1/2+z
1/2+x,1/2+y,+z
1/2-x,1/2+y,1/2-z
1/2-x,1/2-y,-z
1/2+x,1/2-y,1/2+z

loop_
_atom_site_label
_atom_site_fract_x
_atom_site_fract_y
_atom_site_fract_z
_atom_site_U_iso_or_equiv
_atom_site_adp_type
_atom_site_calc_flag
_atom_site_calc_attached_atom
_atom_site_occupancy
_atom_site_disorder_assembly
_atom_site_disorder_group
Yb .50000 .806140(10) .25000 .04323(7) Uani ? ? 1.00000 ? ?
N11 .38391(10) .82189(15) .20615(9) .0546(10) Uani ? ? 1.00000 ? ?
N12 .41614(9) .90379(14) .19181(8) .0521(10) Uani ? ? 1.00000 ? ?
C13 .36823(12) .95971(18) .15640(10) .0532(12) Uani ? ? 1.00000 ? ?
C131 .38481(13) 1.05202(18) .13312(11) .0558(12) Uani ? ? 1.00000 ? ?
C132 .45120(15) 1.0789(2) .13495(14) .0703(16) Uani ? ? 1.00000 ? ?
C133 .4648(2) 1.1670(3) .11197(17) .085(2) Uani ? ? 1.00000 ? ?
C134 .4134(2) 1.2285(3) .08765(17) .088(2) Uani ? ? 1.00000 ? ?
C135 .3484(3) 1.2034(3) .08489(19) .093(2) Uani ? ? 1.00000 ? ?
C136 .33371(18) 1.1162(2) .10757(15) .0776(18) Uani ? ? 1.00000 ? ?
C14 .30490(13) .9163(2) .14859(11) .0600(13) Uani ? ? 1.00000 ? ?
C15 .31708(12) .83048(19) .18085(11) .0547(12) Uani ? ? 1.00000 ? ?
C151 .26825(14) .7603(2) .19365(11) .0621(14) Uani ? ? 1.00000 ? ?
C152 .2893(2) .6745(3) .22091(19) .090(2) Uani ? ? 1.00000 ? ?
C153 .2426(3) .6128(4) .2377(2) .117(3) Uani ? ? 1.00000 ? ?
C154 .1767(3) .6364(5) .2279(2) .120(3) Uani ? ? 1.00000 ? ?
C155 .1547(2) .7208(5) .2006(2) .110(3) Uani ? ? 1.00000 ? ?
C156 .20013(17) .7834(3) .18289(15) .083(2) Uani ? ? 1.00000 ? ?
N21 .45304(9) .84012(14) .34469(8) .0461(9) Uani ? ? 1.00000 ? ?
N22 .38622(10) .86290(15) .33380(9) .0505(10) Uani ? ? 1.00000 ? ?
C23 .36542(11) .88268(17) .38639(10) .0504(11) Uani ? ? 1.00000 ? ?
C231 .29521(11) .90773(18) .38663(11) .0557(12) Uani ? ? 1.00000 ? ?
C232 .24213(15) .8948(3) .33495(16) .087(2) Uani ? ? 1.00000 ? ?
C233 .17696(16) .9233(3) .3364(2) .099(2) Uani ? ? 1.00000 ? ?
C234 .16449(17) .9628(3) .38901(19) .087(2) Uani ? ? 1.00000 ? ?
C235 .21571(17) .9717(3) .44068(18) .083(2) Uani ? ? 1.00000 ? ?
C236 .28100(14) .9454(2) .43984(14) .0675(16) Uani ? ? 1.00000 ? ?
C24 .42217(12) .87283(19) .43443(11) .0539(12) Uani ? ? 1.00000 ? ?
C25 .47517(11) .84566(17) .40755(10) .0469(10) Uani ? ? 1.00000 ? ?
C251 .54396(11) .81992(15) .44184(10) .0475(11) Uani ? ? 1.00000 ? ?
C252 .58028(12) .74745(18) .42244(11) .0530(12) Uani ? ? 1.00000 ? ?
C253 .64319(14) .7214(2) .45840(13) .0636(14) Uani ? ? 1.00000 ? ?
C254 .66975(14) .7654(3) .51469(14) .0719(16) Uani ? ? 1.00000 ? ?
C255 .63467(15) .8378(3) .53466(13) .0705(16) Uani ? ? 1.00000 ? ?
C256 .57243(14) .8659(2) .49828(12) .0615(14) Uani ? ? 1.00000 ? ?
N32 .48724(10) .64906(14) .27645(8) .0506(10) Uani ? ? 1.00000 ? ?
C33 .47944(10) .55815(16) .29243(10) .0461(10) Uani ? ? 1.00000 ? ?
C331 .45382(11) .53279(17) .34800(10) .0491(11) Uani ? ? 1.00000 ? ?
C332 .42008(15) .5985(2) .37647(13) .0677(15) Uani ? ? 1.00000 ? ?
C333 .39727(18) .5741(3) .42936(15) .083(2) Uani ? ? 1.00000 ? ?
C334 .40815(17) .4843(3) .45376(15) .0802(19) Uani ? ? 1.00000 ? ?
C335 .44090(17) .4187(3) .42570(16) .0779(18) Uani ? ? 1.00000 ? ?
C336 .46355(14) .4427(2) .37329(13) .0644(15) Uani ? ? 1.00000 ? ?
C34 .50000 .4990(3) .25000 .0503(16) Uani ? ? 1.00000 ? ?
H132 .4884(15) 1.038(2) .1532(14) .086(10) Uiso ? ? 1.00000 ? ?
H133 .508(2) 1.184(3) .114(2) .112(14) Uiso ? ? 1.00000 ? ?
H134 .4246(18) 1.289(2) .0731(17) .094(11) Uiso ? ? 1.00000 ? ?
H135 .313(2) 1.246(3) .0694(18) .119(13) Uiso ? ? 1.00000 ? ?
H136 .2890(17) 1.099(2) .1068(15) .088(10) Uiso ? ? 1.00000 ? ?
H14 .2586(14) .942(2) .1214(12) .073(8) Uiso ? ? 1.00000 ? ?
H152 .3346(17) .656(2) .2247(14) .081(10) Uiso ? ? 1.00000 ? ?
H153 .263(2) .560(3) .2579(17) .107(14) Uiso ? ? 1.00000 ? ?
H154 .148(2) .596(3) .240(2) .136(15) Uiso ? ? 1.00000 ? ?
H155 .110(2) .737(3) .1925(17) .111(13) Uiso ? ? 1.00000 ? ?
H156 .1854(19) .842(3) .1698(17) .099(13) Uiso ? ? 1.00000 ? ?
H22 .3649(12) .8618(17) .2983(11) .047(7) Uiso ? ? 1.00000 ? ?
H232 .2481(16) .870(2) .2992(15) .086(10) Uiso ? ? 1.00000 ? ?
H233 .146(2) .924(3) .3010(18) .129(15) Uiso ? ? 1.00000 ? ?
H234 .1206(17) .974(2) .3910(14) .088(9) Uiso ? ? 1.00000 ? ?
H235 .2099(17) 1.000(2) .4767(16) .102(11) Uiso ? ? 1.00000 ? ?
H236 .3152(13) .955(2) .4760(12) .068(8) Uiso ? ? 1.00000 ? ?
H24 .4254(12) .8818(18) .4745(12) .056(7) Uiso ? ? 1.00000 ? ?
H252 .5598(14) .7154(18) .3851(13) .059(7) Uiso ? ? 1.00000 ? ?
H253 .6648(15) .6723(19) .4443(13) .064(8) Uiso ? ? 1.00000 ? ?
H254 .7115(15) .746(2) .5396(13) .072(8) Uiso ? ? 1.00000 ? ?
H255 .6521(15) .868(2) .5725(14) .082(9) Uiso ? ? 1.00000 ? ?
H256 .5484(12) .9169(19) .5116(11) .058(7) Uiso ? ? 1.00000 ? ?
H332 .4118(13) .657(2) .3570(12) .062(7) Uiso ? ? 1.00000 ? ?
H333 .3772(14) .620(2) .4442(13) .073(9) Uiso ? ? 1.00000 ? ?
H334 .3932(15) .465(2) .4868(14) .084(9) Uiso ? ? 1.00000 ? ?
H335 .4499(19) .366(3) .4425(17) .111(13) Uiso ? ? 1.00000 ? ?
H336 .4833(15) .401(2) .3565(13) .073(9) Uiso ? ? 1.00000 ? ?
H34 .50000 .428(3) .25000 .062(10) Uiso ? ? 1.00000 ? ?

loop_
_atom_site_aniso_label
_atom_site_aniso_U_11
_atom_site_aniso_U_22
_atom_site_aniso_U_33
_atom_site_aniso_U_12
_atom_site_aniso_U_13
_atom_site_aniso_U_23
Yb .04326(8) .04701(8) .04301(7) .00000 .01739(5) .00000
N11 .0539(11) .0688(14) .0438(9) -.0048(9) .0168(8) -.0004(9)
N12 .0546(11) .0592(12) .0466(9) -.0002(9) .0203(8) -.0004(9)
C13 .0544(13) .0582(14) .0485(12) .0062(11) .0154(10) -.0033(10)
C131 .0612(14) .0560(14) .0509(12) .0029(11) .0146(11) -.0018(11)
C132 .0677(17) .0672(17) .0766(17) -.0017(15) .0180(14) .0026(15)
C133 .090(3) .079(2) .087(2) -.024(2) .026(2) -.0053(17)
C134 .116(3) .0614(18) .083(2) -.010(2) .016(2) .0076(17)
C135 .107(3) .066(2) .097(3) .013(2) .006(2) .0112(18)
C136 .071(2) .072(2) .085(2) .0047(16) .0104(16) .0066(16)
C14 .0537(14) .0697(17) .0555(13) .0014(12) .0109(11) -.0032(12)
C15 .0517(13) .0697(16) .0440(11) -.0059(11) .0140(10) -.0081(10)
C151 .0634(16) .0767(18) .0469(12) -.0180(14) .0144(11) -.0085(12)
C152 .089(3) .088(3) .098(2) -.019(2) .032(2) .0056(19)
C153 .137(4) .107(3) .111(3) -.037(3) .041(3) .018(3)
C154 .116(4) .166(5) .083(2) -.078(4) .031(2) -.003(3)
C155 .072(2) .182(5) .078(2) -.051(3) .0187(19) -.016(3)
C156 .0624(18) .116(3) .0679(18) -.0250(19) .0099(14) -.0073(19)
N21 .0414(9) .0534(10) .0463(9) .0054(8) .0161(8) -.0014(8)
N22 .0430(10) .0670(13) .0425(10) .0074(9) .0120(8) -.0028(9)
C23 .0479(12) .0576(14) .0495(11) .0052(10) .0189(10) -.0057(10)
C231 .0477(12) .0635(15) .0599(13) .0066(11) .0207(10) -.0044(12)
C232 .0542(16) .133(3) .0744(19) .0130(17) .0165(14) -.025(2)
C233 .0486(16) .142(4) .102(3) .013(2) .0088(17) -.016(3)
C234 .0533(17) .093(2) .123(3) .0120(16) .040(2) -.008(2)
C235 .071(2) .092(2) .100(2) .0103(16) .0468(19) -.0162(19)
C236 .0571(15) .083(2) .0683(16) .0089(14) .0273(13) -.0109(14)
C24 .0520(13) .0675(16) .0449(12) .0063(11) .0171(10) -.0065(11)
C25 .0470(12) .0496(12) .0460(11) .0029(10) .0150(9) -.0008(10)
C251 .0458(11) .0529(13) .0458(11) .0019(9) .0149(9) .0036(9)
C252 .0509(13) .0582(15) .0520(13) .0048(11) .0165(10) .0052(11)
C253 .0526(14) .0735(18) .0683(16) .0137(13) .0213(13) .0152(14)
C254 .0458(14) .101(2) .0673(17) .0016(15) .0092(13) .0229(16)
C255 .0594(17) .094(2) .0546(15) -.0123(15) .0059(13) .0004(14)
C256 .0605(15) .0669(17) .0562(14) .0011(13) .0124(12) -.0043(12)
N32 .0570(11) .0528(11) .0488(10) .0007(9) .0256(9) -.0014(8)
C33 .0423(11) .0519(13) .0476(11) -.0032(9) .0175(9) .0015(9)
C331 .0464(12) .0537(13) .0504(11) -.0053(10) .0177(9) .0021(10)
C332 .0825(19) .0605(17) .0722(16) -.0024(14) .0421(14) .0035(14)
C333 .101(2) .081(2) .087(2) -.0007(19) .0605(19) -.0065(18)
C334 .091(2) .090(2) .0739(18) -.0088(18) .0470(17) .0139(17)
C335 .086(2) .074(2) .085(2) .0029(17) .0421(16) .0259(17)
C336 .0686(17) .0610(16) .0714(16) .0030(13) .0321(14) .0103(13)
C34 .0464(17) .052(2) .0540(17) .00000 .0158(14) .00000

loop_
_atom_type_symbol
_atom_type_description
_atom_type_oxidation_number
_atom_type_number_in_cell
_atom_type_scat_dispersion_real
_atom_type_scat_dispersion_imag
_atom_type_scat_source
C ? 0 300 .002014 .002014 'Int Tables Vol IV Tables 2.2B and 2.3.1'
H ? 0 228 0 0 'Int Tables Vol IV Tables 2.2B and 2.3.1'
N ? 0 40 .004028 .002991 'Int Tables Vol IV Tables 2.2B and 2.3.1'
Yb ? 0 4 -.883972 5.548 'Int Tables Vol IV Tables 2.2B and 2.3.1'

loop_
_diffrn_attenuator_code
_diffrn_attenuator_scale
? ?

loop_
_geom_angle_atom_site_label_1
_geom_angle_atom_site_label_2
_geom_angle_atom_site_label_3
_geom_angle_site_symmetry_1
_geom_angle_site_symmetry_2
_geom_angle_site_symmetry_3
_geom_angle
_geom_angle_publ_flag
N11 Yb N12 . . . 34.94(7) ?
N11 Yb N21 . . . 77.40(6) ?
N11 Yb N32 . . . 91.87(7) ?
N11 Yb N11 . . '2 655' 169.09(7) ?
N11 Yb N12 . . '2 655' 135.00(7) ?
N11 Yb N21 . . '2 655' 100.49(6) ?
N11 Yb N32 . . '2 655' 98.56(7) ?
N12 Yb N21 . . . 88.34(6) ?
N12 Yb N32 . . . 126.36(6) ?
N12 Yb N11 . . '2 655' 135.00(7) ?
N12 Yb N12 . . '2 655' 107.35(6) ?
N12 Yb N21 . . '2 655' 78.74(6) ?
N12 Yb N32 . . '2 655' 122.57(6) ?
N21 Yb N32 . . . 83.60(7) ?
N21 Yb N11 . . '2 655' 100.49(6) ?
N21 Yb N12 . . '2 655' 78.74(6) ?
N21 Yb N21 . . '2 655' 158.18(6) ?
N21 Yb N32 . . '2 655' 118.22(7) ?
N32 Yb N11 . . '2 655' 98.56(7) ?
N32 Yb N12 . . '2 655' 122.57(6) ?
N32 Yb N21 . . '2 655' 118.22(7) ?
N32 Yb N32 . . '2 655' 34.62(7) ?
N11 Yb N12 '2 655' . '2 655' 34.94(7) ?
N11 Yb N21 '2 655' . '2 655' 77.40(6) ?
N11 Yb N32 '2 655' . '2 655' 91.87(7) ?
N12 Yb N21 '2 655' . '2 655' 88.34(6) ?
N12 Yb N32 '2 655' . '2 655' 126.36(7) ?
N21 Yb N32 '2 655' . '2 655' 83.60(7) ?
Yb N11 N12 . . . 72.03(11) ?
Yb N11 C15 . . . 179.7(2) ?
N12 N11 C15 . . . 108.20(19) ?
Yb N12 N11 . . . 73.02(11) ?
Yb N12 C13 . . . 178.14(16) ?
N11 N12 C13 . . . 107.50(18) ?
N12 C13 C131 . . . 121.8(2) ?
N12 C13 C14 . . . 109.4(2) ?
C131 C13 C14 . . . 128.8(2) ?
C13 C131 C132 . . . 122.1(2) ?
C13 C131 C136 . . . 120.5(3) ?
C132 C131 C136 . . . 117.4(3) ?
C131 C132 C133 . . . 120.4(3) ?
C131 C132 H132 . . . 120(2) ?
C133 C132 H132 . . . 119(2) ?
C132 C133 C134 . . . 120.6(4) ?
C132 C133 H133 . . . 119(2) ?
C134 C133 H133 . . . 120(2) ?
C133 C134 C135 . . . 119.9(4) ?
C133 C134 H134 . . . 118(2) ?
C135 C134 H134 . . . 122(2) ?
C134 C135 C136 . . . 120.5(4) ?
C134 C135 H135 . . . 121(3) ?
C136 C135 H135 . . . 119(3) ?
C131 C136 C135 . . . 121.2(3) ?
C131 C136 H136 . . . 118(2) ?
C135 C136 H136 . . . 121(2) ?
C13 C14 C15 . . . 105.7(2) ?
C13 C14 H14 . . . 126.5(16) ?
C15 C14 H14 . . . 127.8(16) ?
N11 C15 C14 . . . 109.2(2) ?
N11 C15 C151 . . . 121.3(2) ?
C14 C15 C151 . . . 129.3(2) ?
C15 C151 C152 . . . 121.4(3) ?
C15 C151 C156 . . . 119.9(3) ?
C152 C151 C156 . . . 118.5(3) ?
C151 C152 C153 . . . 120.1(4) ?
C151 C152 H152 . . . 119(2) ?
C153 C152 H152 . . . 121(2) ?
C152 C153 C154 . . . 121.0(5) ?
C152 C153 H153 . . . 112(3) ?
C154 C153 H153 . . . 127(3) ?
C153 C154 C155 . . . 119.7(5) ?
C153 C154 H154 . . . 119(3) ?
C155 C154 H154 . . . 122(3) ?
C154 C155 C156 . . . 120.5(4) ?
C154 C155 H155 . . . 121(3) ?
C156 C155 H155 . . . 119(3) ?
C151 C156 C155 . . . 120.2(4) ?
C151 C156 H156 . . . 121(2) ?
C155 C156 H156 . . . 119(3) ?
Yb N21 N22 . . . 117.01(12) ?
Yb N21 C25 . . . 138.87(15) ?
N22 N21 C25 . . . 104.09(19) ?
N21 N22 C23 . . . 113.53(17) ?
N21 N22 H22 . . . 117.2(19) ?
C23 N22 H22 . . . 129(2) ?
N22 C23 C231 . . . 123.54(18) ?
N22 C23 C24 . . . 105.2(2) ?
C231 C23 C24 . . . 131.3(2) ?
C23 C231 C232 . . . 122.3(3) ?
C23 C231 C236 . . . 119.6(2) ?
C232 C231 C236 . . . 118.1(3) ?
C231 C232 C233 . . . 120.3(3) ?
C231 C232 H232 . . . 122(2) ?
C233 C232 H232 . . . 117(2) ?
C232 C233 C234 . . . 120.4(3) ?
C232 C233 H233 . . . 119(3) ?
C234 C233 H233 . . . 120(3) ?
C233 C234 C235 . . . 119.4(3) ?
C233 C234 H234 . . . 119.4(18) ?
C235 C234 H234 . . . 120.4(19) ?
C234 C235 C236 . . . 120.9(4) ?
C234 C235 H235 . . . 122(2) ?
C236 C235 H235 . . . 117(2) ?
C231 C236 C235 . . . 120.7(3) ?
C231 C236 H236 . . . 121.1(18) ?
C235 C236 H236 . . . 118.2(18) ?
C23 C24 C25 . . . 107.0(2) ?
C23 C24 H24 . . . 127.5(16) ?
C25 C24 H24 . . . 125.5(16) ?
N21 C25 C24 . . . 110.18(18) ?
N21 C25 C251 . . . 123.9(2) ?
C24 C25 C251 . . . 125.8(2) ?
C25 C251 C252 . . . 122.4(2) ?
C25 C251 C256 . . . 119.0(2) ?
C252 C251 C256 . . . 118.5(2) ?
C251 C252 C253 . . . 120.5(2) ?
C251 C252 H252 . . . 117.6(16) ?
C253 C252 H252 . . . 121.9(16) ?
C252 C253 C254 . . . 120.5(3) ?
C252 C253 H253 . . . 117.5(16) ?
C254 C253 H253 . . . 122.0(16) ?
C253 C254 C255 . . . 120.0(3) ?
C253 C254 H254 . . . 120.0(19) ?
C255 C254 H254 . . . 120.0(19) ?
C254 C255 C256 . . . 119.9(3) ?
C254 C255 H255 . . . 120.8(19) ?
C256 C255 H255 . . . 119.3(19) ?
C251 C256 C255 . . . 120.6(3) ?
C251 C256 H256 . . . 119.2(13) ?
C255 C256 H256 . . . 120.1(13) ?
Yb N32 C33 . . . 179.24(18) ?
Yb N32 N32 . . '2 655' 72.69(11) ?
C33 N32 N32 . . '2 655' 108.06(19) ?
N32 C33 C331 . . . 122.0(2) ?
N32 C33 C34 . . . 108.9(2) ?
C331 C33 C34 . . . 129.0(2) ?
C33 C331 C332 . . . 121.2(2) ?
C33 C331 C336 . . . 120.6(2) ?
C332 C331 C336 . . . 118.2(2) ?
C331 C332 C333 . . . 120.5(3) ?
C331 C332 H332 . . . 116.4(19) ?
C333 C332 H332 . . . 123.0(19) ?
C332 C333 C334 . . . 120.0(3) ?
C332 C333 H333 . . . 114(2) ?
C334 C333 H333 . . . 126(2) ?
C333 C334 C335 . . . 119.9(3) ?
C333 C334 H334 . . . 123(2) ?
C335 C334 H334 . . . 117(2) ?
C334 C335 C336 . . . 120.3(3) ?
C334 C335 H335 . . . 119(3) ?
C336 C335 H335 . . . 121(3) ?
C331 C336 C335 . . . 121.1(3) ?
C331 C336 H336 . . . 120(2) ?
C335 C336 H336 . . . 119(2) ?
C33 C34 H34 . . . 126.96(15) ?
C33 C34 C33 . . '2 655' 106.1(3) ?
H34 C34 C33 . . '2 655' 126.96(15) ?

loop_
_geom_bond_atom_site_label_1
_geom_bond_atom_site_label_2
_geom_bond_site_symmetry_1
_geom_bond_site_symmetry_2
_geom_bond_distance
_geom_bond_publ_flag
Yb N11 . . 2.333(2) ?
Yb N12 . . 2.3206(17) ?
Yb N21 . . 2.528(2) ?
Yb N32 . . 2.316(2) ?
Yb N11 . '2 655' 2.333(2) ?
Yb N12 . '2 655' 2.3206(17) ?
Yb N21 . '2 655' 2.528(2) ?
Yb N32 . '2 655' 2.316(2) ?
N11 N12 . . 1.397(3) ?
N11 C15 . . 1.343(3) ?
N12 C13 . . 1.346(3) ?
C13 C131 . . 1.464(4) ?
C13 C14 . . 1.395(4) ?
C131 C132 . . 1.389(4) ?
C131 C136 . . 1.389(4) ?
C132 C133 . . 1.391(5) ?
C132 H132 . . .96(3) ?
C133 C134 . . 1.363(6) ?
C133 H133 . . .91(5) ?
C134 C135 . . 1.351(7) ?
C134 H134 . . .96(4) ?
C135 C136 . . 1.383(5) ?
C135 H135 . . .94(4) ?
C136 H136 . . .93(3) ?
C14 C15 . . 1.393(4) ?
C14 H14 . . 1.05(3) ?
C15 C151 . . 1.472(4) ?
C151 C152 . . 1.371(5) ?
C151 C156 . . 1.384(4) ?
C152 C153 . . 1.398(7) ?
C152 H152 . . .94(3) ?
C153 C154 . . 1.345(8) ?
C153 H153 . . .92(4) ?
C154 C155 . . 1.358(9) ?
C154 H154 . . .89(5) ?
C155 C156 . . 1.394(7) ?
C155 H155 . . .92(4) ?
C156 H156 . . .91(4) ?
N21 N22 . . 1.357(3) ?
N21 C25 . . 1.348(3) ?
N22 C23 . . 1.348(3) ?
N22 H22 . . .80(2) ?
C23 C231 . . 1.468(3) ?
C23 C24 . . 1.372(3) ?
C231 C232 . . 1.379(4) ?
C231 C236 . . 1.374(4) ?
C232 C233 . . 1.388(5) ?
C232 H232 . . .90(3) ?
C233 C234 . . 1.359(6) ?
C233 H233 . . .88(4) ?
C234 C235 . . 1.350(5) ?
C234 H234 . . .91(3) ?
C235 C236 . . 1.379(5) ?
C235 H235 . . .91(4) ?
C236 H236 . . .93(2) ?
C24 C25 . . 1.396(4) ?
C24 H24 . . .88(3) ?
C25 C251 . . 1.465(3) ?
C251 C252 . . 1.383(3) ?
C251 C256 . . 1.396(3) ?
C252 C253 . . 1.381(3) ?
C252 H252 . . .94(3) ?
C253 C254 . . 1.373(4) ?
C253 H253 . . .91(3) ?
C254 C255 . . 1.373(5) ?
C254 H254 . . .93(3) ?
C255 C256 . . 1.382(4) ?
C255 H255 . . .93(3) ?
C256 H256 . . .95(3) ?
N32 C33 . . 1.346(3) ?
N32 N32 . '2 655' 1.378(3) ?
C33 C331 . . 1.478(3) ?
C33 C34 . . 1.385(3) ?
C331 C332 . . 1.385(4) ?
C331 C336 . . 1.380(4) ?
C332 C333 . . 1.391(5) ?
C332 H332 . . .93(3) ?
C333 C334 . . 1.369(5) ?
C333 H333 . . .87(3) ?
C334 C335 . . 1.366(5) ?
C334 H334 . . .89(3) ?
C335 C336 . . 1.377(5) ?
C335 H335 . . .83(4) ?
C336 H336 . . .84(3) ?
C34 H34 . . 1.00(4) ?

loop_
_geom_hbond_atom_site_label_D
_geom_hbond_atom_site_label_H
_geom_hbond_atom_site_label_A
_geom_hbond_site_symmetry_D
_geom_hbond_site_symmetry_H
_geom_hbond_site_symmetry_A
_geom_hbond_distance_DH
_geom_hbond_distance_HA
_geom_hbond_distance_DA
_geom_hbond_angle_DHA
_geom_hbond_publ_flag
? ? ? ? ? ? ? ? ? ? ?

loop_
_geom_torsion_atom_site_label_1
_geom_torsion_atom_site_label_2
_geom_torsion_atom_site_label_3
_geom_torsion_atom_site_label_4
_geom_torsion_site_symmetry_1
_geom_torsion_site_symmetry_2
_geom_torsion_site_symmetry_3
_geom_torsion_site_symmetry_4
_geom_torsion
_geom_torsion_publ_flag
? ? ? ? ? ? ? ? ? ?
